data_7113008
loop_
_publ_author_name
'Kitagawa, Hakuba'
'Ozawa, Yoshiki'
'Toriumi, Koshiro'

_publ_section_title
;
 Flexibility of cubane-like Cu4I4 framework: temperature dependence of
 molecular structure and luminescence thermochromism of [Cu4I4(PPh3)4] in
 two polymorphic crystalline states.
;
_journal_issue 34
_journal_name_full 'Chemical communications (Cambridge, England)'
_journal_page_first 6302
_journal_page_last 6304
_journal_paper_doi 10.1039/c0cc01434f
_journal_volume 46
_journal_year 2010
_chemical_formula_moiety '((C6 H5)3 P) Cu I)4'
_chemical_formula_sum 'C72 H60 Cu4 I4 P4'
_chemical_formula_weight 1810.84
_chemical_name_systematic tetrakis(triphenylphosphane-\m~3~-iodo-copper(I))
_space_group_IT_number 14
_symmetry_cell_setting monoclinic
_symmetry_Int_Tables_number 14
_symmetry_space_group_name_Hall '-P 2yn'
_symmetry_space_group_name_H-M 'P 1 21/n 1'
_atom_sites_solution_hydrogens geom
_atom_sites_solution_primary direct
_atom_sites_solution_secondary difmap
_audit_creation_method SHELXL-97
_cell_angle_alpha 90.00
_cell_angle_beta 99.366(7)
_cell_angle_gamma 90.00
_cell_formula_units_Z 4
_cell_length_a 13.3915(3)
_cell_length_b 26.3236(5)
_cell_length_c 19.3799(14)
_cell_measurement_temperature 45(1)
_cell_volume 6740.6(5)
_computing_cell_refinement 'R-AXIS (Rigaku Co. Ltd., 2008)'
_computing_data_collection 'R-AXIS (Rigaku Co. Ltd., 2008)'
_computing_data_reduction 'RAPID-AUTO (Rigaku Co. Ltd., 2008), SORTAV (Blessing, 1995)'
_computing_structure_refinement 'SHELXL-97 (Sheldrick, 1997)'
_computing_structure_solution 'SHELXS-86 (Sheldrick, 1986)'
_diffrn_ambient_temperature 45(1)
_diffrn_detector_area_resol_mean 10
_diffrn_measured_fraction_theta_full 0.998
_diffrn_measured_fraction_theta_max 0.998
_diffrn_measurement_device_type 'SPring-8 BL02B1 Large cylindrical Image-Plate camera'
_diffrn_measurement_method '\w axis oscillation'
_diffrn_radiation_monochromator 'Si 111'
_diffrn_radiation_probe x-ray
_diffrn_radiation_type synchrotron
_diffrn_radiation_wavelength 0.5886
_diffrn_reflns_av_R_equivalents 0.0438
_diffrn_reflns_av_sigmaI/netI 0.0424
_diffrn_reflns_limit_h_max 17
_diffrn_reflns_limit_h_min -18
_diffrn_reflns_limit_k_max 37
_diffrn_reflns_limit_k_min -37
_diffrn_reflns_limit_l_max 27
_diffrn_reflns_limit_l_min -27
_diffrn_reflns_number 109408
_diffrn_reflns_theta_full 24.49
_diffrn_reflns_theta_max 24.49
_diffrn_reflns_theta_min 1.28
_diffrn_source 'SPring-8 BL02B1 bending magnet'
_diffrn_source_type 'SPring-8 beamline BL02B1'
_exptl_absorpt_coefficient_mu 1.85
_exptl_absorpt_correction_T_max 0.9479
_exptl_absorpt_correction_T_min 0.8402
_exptl_absorpt_correction_type empirical
_exptl_absorpt_process_details 'ABSCOR (Higashi, Rigaku Co.Ltd., 1995)'
_exptl_crystal_colour colorless
_exptl_crystal_density_diffrn 1.784
_exptl_crystal_density_method 'not measured'
_exptl_crystal_description prism
_exptl_crystal_F_000 3520
_exptl_crystal_recrystallization_method chloroform/ether
_exptl_crystal_size_max 0.10
_exptl_crystal_size_mid 0.05
_exptl_crystal_size_min 0.03
_refine_diff_density_max 0.781
_refine_diff_density_min -1.011
_refine_diff_density_rms 0.088
_refine_ls_extinction_method none
_refine_ls_goodness_of_fit_ref 0.811
_refine_ls_hydrogen_treatment constr
_refine_ls_matrix_type full
_refine_ls_number_parameters 757
_refine_ls_number_reflns 19695
_refine_ls_number_restraints 0
_refine_ls_restrained_S_all 0.811
_refine_ls_R_factor_all 0.0235
_refine_ls_R_factor_gt 0.0180
_refine_ls_shift/su_max 0.003
_refine_ls_shift/su_mean 0.000
_refine_ls_structure_factor_coef Fsqd
_refine_ls_weighting_details 'calc w=1/[\s^2^(Fo^2^)+(0.0124P)^2^+0.0000P] where P=(Fo^2^+2Fc^2^)/3'
_refine_ls_weighting_scheme calc
_refine_ls_wR_factor_gt 0.0341
_refine_ls_wR_factor_ref 0.0343
_reflns_number_gt 15416
_reflns_number_total 19695
_reflns_threshold_expression >2sigma(I)
_cod_data_source_file c0cc01434f.txt
_cod_data_source_block cuipph_mono_045k
_cod_original_sg_symbol_H-M 'P 21/n'
_cod_database_code 7113008

loop_
_symmetry_equiv_pos_as_xyz
'x, y, z'
'-x+1/2, y+1/2, -z+1/2'
'-x, -y, -z'
'x-1/2, -y-1/2, z-1/2'

loop_
_atom_site_label
_atom_site_type_symbol
_atom_site_fract_x
_atom_site_fract_y
_atom_site_fract_z
_atom_site_U_iso_or_equiv
_atom_site_adp_type
_atom_site_occupancy
_atom_site_symmetry_multiplicity
_atom_site_calc_flag
_atom_site_refinement_flags
I4 I 0.490676(8) -0.201306(4) 0.341322(6) 0.00978(2) Uani 1 1 d .
I3 I 0.181489(8) -0.196101(4) 0.211673(6) 0.01084(2) Uani 1 1 d .
I2 I 0.441644(8) -0.139130(4) 0.127136(6) 0.00994(2) Uani 1 1 d .
I1 I 0.329920(8) -0.062446(4) 0.308524(6) 0.01117(2) Uani 1 1 d .
Cu1 Cu 0.379478(16) -0.206676(8) 0.215955(12) 0.01096(4) Uani 1 1 d .
Cu4 Cu 0.302173(16) -0.162874(8) 0.327566(12) 0.01212(5) Uani 1 1 d .
Cu2 Cu 0.476138(16) -0.116534(8) 0.263570(12) 0.01083(4) Uani 1 1 d .
Cu3 Cu 0.284795(16) -0.112446(8) 0.188265(12) 0.01161(5) Uani 1 1 d .
P1 P 0.40707(3) -0.284600(17) 0.17494(2) 0.00953(9) Uani 1 1 d .
P4 P 0.24801(3) -0.176091(17) 0.43061(3) 0.01153(9) Uani 1 1 d .
P2 P 0.61946(3) -0.070374(17) 0.28530(2) 0.00973(9) Uani 1 1 d .
P3 P 0.17915(3) -0.066289(17) 0.11036(2) 0.01037(9) Uani 1 1 d .
C10 C 0.24393(13) -0.41717(7) 0.26549(10) 0.0166(4) Uani 1 1 d .
H10 H 0.2108 -0.4443 0.2849 0.020 Uiso 1 1 calc R
C58 C 0.08174(15) -0.32749(7) 0.45210(11) 0.0215(4) Uani 1 1 d .
H58 H 0.0445 -0.3578 0.4558 0.026 Uiso 1 1 calc R
C9 C 0.27656(13) -0.42323(7) 0.20163(10) 0.0178(4) Uani 1 1 d .
H9 H 0.2654 -0.4545 0.1771 0.021 Uiso 1 1 calc R
C57 C 0.13790(14) -0.30603(7) 0.51126(11) 0.0190(4) Uani 1 1 d .
H57 H 0.1399 -0.3220 0.5554 0.023 Uiso 1 1 calc R
C11 C 0.25968(13) -0.37150(7) 0.30082(10) 0.0165(4) Uani 1 1 d .
H11 H 0.2370 -0.3672 0.3444 0.020 Uiso 1 1 calc R
C59 C 0.07987(15) -0.30478(7) 0.38772(11) 0.0210(4) Uani 1 1 d .
H59 H 0.0420 -0.3197 0.3470 0.025 Uiso 1 1 calc R
C8 C 0.32537(13) -0.38388(7) 0.17358(10) 0.0157(4) Uani 1 1 d .
H8 H 0.3474 -0.3883 0.1298 0.019 Uiso 1 1 calc R
C56 C 0.19127(13) -0.26137(7) 0.50634(10) 0.0164(4) Uani 1 1 d .
H56 H 0.2295 -0.2469 0.5472 0.020 Uiso 1 1 calc R
C12 C 0.30854(13) -0.33179(7) 0.27273(9) 0.0133(4) Uani 1 1 d .
H12 H 0.3187 -0.3004 0.2971 0.016 Uiso 1 1 calc R
C5 C 0.67812(15) -0.36319(8) 0.20769(12) 0.0272(5) Uani 1 1 d .
H5 H 0.7008 -0.3972 0.2155 0.033 Uiso 1 1 calc R
C7 C 0.34268(12) -0.33766(6) 0.20911(9) 0.0110(3) Uani 1 1 d .
C60 C 0.13360(14) -0.25999(7) 0.38247(10) 0.0180(4) Uani 1 1 d .
H60 H 0.1323 -0.2445 0.3381 0.022 Uiso 1 1 calc R
C6 C 0.57517(14) -0.35218(7) 0.19965(11) 0.0203(4) Uani 1 1 d .
H6 H 0.5280 -0.3788 0.2024 0.024 Uiso 1 1 calc R
C55 C 0.18918(13) -0.23772(6) 0.44185(10) 0.0131(4) Uani 1 1 d .
C69 C 0.49377(15) -0.20852(9) 0.57942(11) 0.0249(5) Uani 1 1 d .
H69 H 0.5361 -0.2370 0.5926 0.030 Uiso 1 1 calc R
C68 C 0.41369(14) -0.21264(7) 0.52448(10) 0.0186(4) Uani 1 1 d .
H68 H 0.4025 -0.2437 0.4995 0.022 Uiso 1 1 calc R
C4 C 0.74765(14) -0.32466(8) 0.20433(11) 0.0236(5) Uani 1 1 d .
H4 H 0.8177 -0.3323 0.2088 0.028 Uiso 1 1 calc R
C70 C 0.51233(15) -0.16335(9) 0.61496(11) 0.0275(5) Uani 1 1 d .
H70 H 0.5672 -0.1607 0.6526 0.033 Uiso 1 1 calc R
C1 C 0.54083(13) -0.30266(7) 0.18765(9) 0.0127(3) Uani 1 1 d .
C67 C 0.34940(13) -0.17139(7) 0.50555(9) 0.0135(4) Uani 1 1 d .
C66 C 0.11458(16) -0.13545(7) 0.51508(12) 0.0249(5) Uani 1 1 d .
H66 H 0.1434 -0.1591 0.5497 0.030 Uiso 1 1 calc R
C13 C 0.36337(13) -0.28811(6) 0.08138(9) 0.0115(3) Uani 1 1 d .
C18 C 0.26094(14) -0.29619(8) 0.05761(10) 0.0197(4) Uani 1 1 d .
H18 H 0.2173 -0.3035 0.0904 0.024 Uiso 1 1 calc R
C3 C 0.71451(14) -0.27505(7) 0.19443(10) 0.0180(4) Uani 1 1 d .
H3 H 0.7621 -0.2484 0.1934 0.022 Uiso 1 1 calc R
C71 C 0.45067(15) -0.12183(9) 0.59562(11) 0.0273(5) Uani 1 1 d .
H71 H 0.4636 -0.0905 0.6198 0.033 Uiso 1 1 calc R
C65 C 0.03615(16) -0.10390(8) 0.52750(13) 0.0302(5) Uani 1 1 d .
H65 H 0.0107 -0.1066 0.5703 0.036 Uiso 1 1 calc R
C17 C 0.22128(15) -0.29382(8) -0.01277(10) 0.0219(4) Uani 1 1 d .
H17 H 0.1513 -0.2999 -0.0281 0.026 Uiso 1 1 calc R
C14 C 0.42538(14) -0.27635(7) 0.03276(10) 0.0185(4) Uani 1 1 d .
H14 H 0.4954 -0.2702 0.0479 0.022 Uiso 1 1 calc R
C2 C 0.61179(13) -0.26398(7) 0.18601(10) 0.0148(4) Uani 1 1 d .
H2 H 0.5896 -0.2298 0.1791 0.018 Uiso 1 1 calc R
C72 C 0.36986(15) -0.12582(8) 0.54084(10) 0.0201(4) Uani 1 1 d .
H72 H 0.3283 -0.0971 0.5275 0.024 Uiso 1 1 calc R
C61 C 0.15075(13) -0.13228(6) 0.45166(10) 0.0143(4) Uani 1 1 d .
C15 C 0.38539(16) -0.27361(8) -0.03783(11) 0.0253(5) Uani 1 1 d .
H15 H 0.4284 -0.2655 -0.0707 0.030 Uiso 1 1 calc R
C16 C 0.28392(15) -0.28246(7) -0.06092(10) 0.0210(4) Uani 1 1 d .
H16 H 0.2573 -0.2808 -0.1094 0.025 Uiso 1 1 calc R
C64 C -0.00490(14) -0.06878(7) 0.47834(12) 0.0230(5) Uani 1 1 d .
H64 H -0.0584 -0.0473 0.4873 0.028 Uiso 1 1 calc R
C62 C 0.10902(13) -0.09702(7) 0.40251(10) 0.0176(4) Uani 1 1 d .
H62 H 0.1330 -0.0947 0.3591 0.021 Uiso 1 1 calc R
C63 C 0.03175(14) -0.06480(8) 0.41626(11) 0.0218(4) Uani 1 1 d .
H63 H 0.0045 -0.0401 0.3827 0.026 Uiso 1 1 calc R
C33 C 0.88603(14) -0.14985(7) 0.29590(11) 0.0200(4) Uani 1 1 d .
H33 H 0.9385 -0.1617 0.3312 0.024 Uiso 1 1 calc R
C23 C 0.64595(17) -0.05629(8) 0.49733(11) 0.0299(5) Uani 1 1 d .
H23 H 0.6170 -0.0718 0.5337 0.036 Uiso 1 1 calc R
C52 C -0.01111(16) -0.16742(7) -0.05580(11) 0.0231(5) Uani 1 1 d .
H52 H -0.0492 -0.1885 -0.0902 0.028 Uiso 1 1 calc R
C34 C 0.88883(14) -0.16118(7) 0.22673(12) 0.0208(4) Uani 1 1 d .
H34 H 0.9434 -0.1804 0.2144 0.025 Uiso 1 1 calc R
C24 C 0.61699(15) -0.07202(8) 0.42865(10) 0.0220(4) Uani 1 1 d .
H24 H 0.5680 -0.0982 0.4182 0.026 Uiso 1 1 calc R
C51 C -0.06009(15) -0.13517(7) -0.01617(11) 0.0214(4) Uani 1 1 d .
H51 H -0.1319 -0.1344 -0.0230 0.026 Uiso 1 1 calc R
C53 C 0.09340(16) -0.16899(8) -0.04529(11) 0.0260(5) Uani 1 1 d .
H53 H 0.1271 -0.1913 -0.0724 0.031 Uiso 1 1 calc R
C32 C 0.80752(13) -0.12131(7) 0.31462(10) 0.0156(4) Uani 1 1 d .
H32 H 0.8070 -0.1135 0.3624 0.019 Uiso 1 1 calc R
C35 C 0.81133(14) -0.14435(7) 0.17505(11) 0.0187(4) Uani 1 1 d .
H35 H 0.8132 -0.1516 0.1273 0.022 Uiso 1 1 calc R
C54 C 0.14937(15) -0.13807(7) 0.00475(11) 0.0221(4) Uani 1 1 d .
H54 H 0.2212 -0.1396 0.0121 0.026 Uiso 1 1 calc R
C22 C 0.71687(16) -0.01816(8) 0.51286(11) 0.0240(5) Uani 1 1 d .
H22 H 0.7363 -0.0073 0.5599 0.029 Uiso 1 1 calc R
C31 C 0.72923(12) -0.10406(6) 0.26342(10) 0.0115(3) Uani 1 1 d .
C50 C -0.00484(13) -0.10379(7) 0.03365(10) 0.0165(4) Uani 1 1 d .
H50 H -0.0392 -0.0816 0.0606 0.020 Uiso 1 1 calc R
C36 C 0.73104(13) -0.11684(7) 0.19368(10) 0.0139(4) Uani 1 1 d .
H36 H 0.6768 -0.1066 0.1585 0.017 Uiso 1 1 calc R
C49 C 0.10041(13) -0.10465(6) 0.04442(9) 0.0135(4) Uani 1 1 d .
C19 C 0.65927(13) -0.04968(6) 0.37511(9) 0.0120(4) Uani 1 1 d .
C42 C 0.03792(13) -0.05261(7) 0.19720(10) 0.0154(4) Uani 1 1 d .
H42 H 0.0529 -0.0870 0.2094 0.018 Uiso 1 1 calc R
C41 C -0.03343(13) -0.02662(7) 0.22765(10) 0.0168(4) Uani 1 1 d .
H41 H -0.0688 -0.0435 0.2596 0.020 Uiso 1 1 calc R
C21 C 0.75951(15) 0.00413(7) 0.46025(10) 0.0190(4) Uani 1 1 d .
H21 H 0.8088 0.0301 0.4711 0.023 Uiso 1 1 calc R
C20 C 0.73088(13) -0.01119(7) 0.39178(10) 0.0152(4) Uani 1 1 d .
H20 H 0.7601 0.0046 0.3557 0.018 Uiso 1 1 calc R
C37 C 0.08815(12) -0.02844(6) 0.14850(9) 0.0105(3) Uani 1 1 d .
C40 C -0.05343(13) 0.02425(7) 0.21145(10) 0.0165(4) Uani 1 1 d .
H40 H -0.1019 0.0422 0.2327 0.020 Uiso 1 1 calc R
C25 C 0.61568(13) -0.00986(6) 0.23852(9) 0.0108(3) Uani 1 1 d .
C43 C 0.23944(13) -0.02137(6) 0.05892(9) 0.0110(3) Uani 1 1 d .
C38 C 0.06728(13) 0.02225(7) 0.13241(9) 0.0130(4) Uani 1 1 d .
H38 H 0.1010 0.0390 0.0994 0.016 Uiso 1 1 calc R
C39 C -0.00273(13) 0.04861(7) 0.16444(10) 0.0158(4) Uani 1 1 d .
H39 H -0.0157 0.0835 0.1539 0.019 Uiso 1 1 calc R
C30 C 0.53886(13) 0.02416(7) 0.24728(10) 0.0144(4) Uani 1 1 d .
H30 H 0.4901 0.0148 0.2755 0.017 Uiso 1 1 calc R
C44 C 0.33870(13) -0.00613(7) 0.08428(10) 0.0139(4) Uani 1 1 d .
H44 H 0.3724 -0.0187 0.1279 0.017 Uiso 1 1 calc R
C26 C 0.68486(13) 0.00447(7) 0.19578(10) 0.0146(4) Uani 1 1 d .
H26 H 0.7376 -0.0182 0.1890 0.018 Uiso 1 1 calc R
C48 C 0.19074(13) -0.00188(7) -0.00445(10) 0.0151(4) Uani 1 1 d .
H48 H 0.1234 -0.0120 -0.0222 0.018 Uiso 1 1 calc R
C45 C 0.38810(14) 0.02735(7) 0.04598(10) 0.0175(4) Uani 1 1 d .
H45 H 0.4560 0.0371 0.0629 0.021 Uiso 1 1 calc R
C29 C 0.53281(14) 0.07140(7) 0.21528(10) 0.0166(4) Uani 1 1 d .
H29 H 0.4807 0.0944 0.2224 0.020 Uiso 1 1 calc R
C27 C 0.67789(14) 0.05161(7) 0.16276(10) 0.0171(4) Uani 1 1 d .
H27 H 0.7251 0.0606 0.1332 0.021 Uiso 1 1 calc R
C47 C 0.23984(14) 0.03221(7) -0.04187(10) 0.0170(4) Uani 1 1 d .
H47 H 0.2057 0.0457 -0.0847 0.020 Uiso 1 1 calc R
C46 C 0.33859(14) 0.04661(7) -0.01690(10) 0.0182(4) Uani 1 1 d .
H46 H 0.3724 0.0697 -0.0429 0.022 Uiso 1 1 calc R
C28 C 0.60236(13) 0.08533(7) 0.17292(10) 0.0155(4) Uani 1 1 d .
H28 H 0.5982 0.1177 0.1511 0.019 Uiso 1 1 calc R

loop_
_atom_site_aniso_label
_atom_site_aniso_U_11
_atom_site_aniso_U_22
_atom_site_aniso_U_33
_atom_site_aniso_U_23
_atom_site_aniso_U_13
_atom_site_aniso_U_12
I4 0.00771(5) 0.01060(5) 0.01042(5) 0.00093(4) -0.00037(4) 0.00056(4)
I3 0.00615(5) 0.01160(5) 0.01429(6) 0.00065(4) 0.00021(4) -0.00092(4)
I2 0.00820(5) 0.01095(5) 0.01063(5) 0.00025(4) 0.00143(4) 0.00082(4)
I1 0.01018(6) 0.00887(5) 0.01476(6) -0.00141(4) 0.00295(4) 0.00065(4)
Cu1 0.00901(10) 0.01025(10) 0.01320(11) -0.00116(8) 0.00052(8) 0.00002(8)
Cu4 0.01044(11) 0.01163(10) 0.01457(11) -0.00073(9) 0.00284(9) -0.00024(8)
Cu2 0.00783(10) 0.01094(10) 0.01330(11) -0.00047(8) 0.00047(8) -0.00092(8)
Cu3 0.00804(10) 0.01217(10) 0.01412(11) 0.00149(9) 0.00031(8) 0.00140(8)
P1 0.0065(2) 0.0098(2) 0.0122(2) -0.00043(17) 0.00104(17) -0.00051(16)
P4 0.0093(2) 0.0101(2) 0.0159(2) -0.00146(18) 0.00437(18) -0.00067(17)
P2 0.0082(2) 0.0101(2) 0.0105(2) -0.00046(17) 0.00057(17) -0.00060(17)
P3 0.0075(2) 0.0109(2) 0.0122(2) 0.00048(17) 0.00015(17) 0.00084(17)
C10 0.0101(9) 0.0168(9) 0.0228(10) 0.0067(8) 0.0023(8) -0.0026(7)
C58 0.0218(11) 0.0139(9) 0.0309(12) -0.0001(8) 0.0110(9) -0.0051(8)
C9 0.0151(10) 0.0138(9) 0.0240(11) -0.0010(8) 0.0020(8) -0.0042(7)
C57 0.0176(10) 0.0175(9) 0.0229(11) 0.0068(8) 0.0060(8) 0.0011(8)
C11 0.0139(9) 0.0206(10) 0.0156(10) 0.0032(8) 0.0040(7) 0.0012(8)
C59 0.0228(11) 0.0176(9) 0.0240(11) -0.0064(8) 0.0077(8) -0.0071(8)
C8 0.0141(9) 0.0164(9) 0.0176(10) -0.0021(7) 0.0054(7) -0.0021(7)
C56 0.0122(9) 0.0163(9) 0.0210(10) 0.0002(8) 0.0029(7) 0.0005(7)
C12 0.0098(9) 0.0138(8) 0.0157(9) -0.0006(7) 0.0004(7) 0.0006(7)
C5 0.0146(10) 0.0172(10) 0.0499(15) 0.0127(10) 0.0049(9) 0.0047(8)
C7 0.0071(8) 0.0119(8) 0.0135(9) 0.0014(7) 0.0003(7) -0.0001(7)
C60 0.0222(10) 0.0162(9) 0.0177(10) -0.0023(8) 0.0095(8) -0.0043(8)
C6 0.0109(9) 0.0157(9) 0.0341(12) 0.0070(8) 0.0031(8) -0.0012(7)
C55 0.0112(9) 0.0101(8) 0.0197(10) -0.0019(7) 0.0071(7) 0.0013(7)
C69 0.0124(10) 0.0385(13) 0.0240(11) 0.0074(10) 0.0036(8) 0.0028(9)
C68 0.0137(10) 0.0213(10) 0.0218(11) -0.0008(8) 0.0056(8) 0.0014(8)
C4 0.0085(9) 0.0241(11) 0.0380(13) 0.0100(9) 0.0034(9) 0.0043(8)
C70 0.0134(10) 0.0511(15) 0.0181(11) -0.0023(10) 0.0029(8) -0.0044(10)
C1 0.0112(9) 0.0130(8) 0.0138(9) 0.0009(7) 0.0020(7) 0.0014(7)
C67 0.0101(9) 0.0179(9) 0.0136(9) -0.0004(7) 0.0054(7) -0.0022(7)
C66 0.0299(12) 0.0161(10) 0.0333(13) 0.0069(9) 0.0191(10) 0.0055(9)
C13 0.0112(9) 0.0099(8) 0.0132(9) -0.0007(7) 0.0014(7) 0.0005(7)
C18 0.0125(9) 0.0295(11) 0.0173(10) 0.0011(8) 0.0030(7) 0.0003(8)
C3 0.0096(9) 0.0180(9) 0.0257(11) 0.0040(8) 0.0006(8) -0.0036(7)
C71 0.0219(11) 0.0366(12) 0.0240(12) -0.0123(10) 0.0051(9) -0.0079(10)
C65 0.0323(13) 0.0213(11) 0.0442(15) 0.0042(10) 0.0282(11) 0.0043(9)
C17 0.0147(10) 0.0293(11) 0.0195(10) -0.0013(9) -0.0042(8) 0.0011(8)
C14 0.0150(10) 0.0239(10) 0.0172(10) -0.0030(8) 0.0049(8) -0.0046(8)
C2 0.0109(9) 0.0130(8) 0.0198(10) 0.0015(7) 0.0002(7) -0.0001(7)
C72 0.0175(10) 0.0224(10) 0.0209(11) -0.0055(8) 0.0047(8) -0.0025(8)
C61 0.0096(9) 0.0103(8) 0.0240(10) -0.0044(7) 0.0064(7) -0.0025(7)
C15 0.0278(12) 0.0343(12) 0.0153(10) -0.0014(9) 0.0082(9) -0.0082(10)
C16 0.0277(11) 0.0215(10) 0.0121(10) -0.0026(8) -0.0015(8) -0.0014(8)
C64 0.0115(10) 0.0191(10) 0.0401(13) -0.0080(9) 0.0093(9) 0.0001(8)
C62 0.0111(9) 0.0232(10) 0.0177(10) -0.0056(8) -0.0003(7) 0.0008(8)
C63 0.0145(10) 0.0221(10) 0.0261(11) -0.0057(9) -0.0051(8) 0.0040(8)
C33 0.0099(9) 0.0117(9) 0.0362(12) 0.0021(8) -0.0022(8) -0.0001(7)
C23 0.0430(14) 0.0328(12) 0.0145(11) -0.0010(9) 0.0063(9) -0.0119(11)
C52 0.0313(12) 0.0139(9) 0.0201(11) -0.0003(8) -0.0080(9) -0.0018(8)
C34 0.0095(9) 0.0129(9) 0.0413(13) -0.0018(9) 0.0077(9) -0.0007(7)
C24 0.0289(12) 0.0216(10) 0.0154(10) -0.0020(8) 0.0032(8) -0.0094(9)
C51 0.0182(10) 0.0218(10) 0.0216(11) 0.0029(8) -0.0052(8) -0.0071(8)
C53 0.0330(13) 0.0178(10) 0.0242(11) -0.0074(9) -0.0049(9) 0.0092(9)
C32 0.0117(9) 0.0137(8) 0.0204(10) 0.0012(7) -0.0003(7) -0.0023(7)
C35 0.0171(10) 0.0156(9) 0.0259(11) -0.0039(8) 0.0106(8) -0.0037(8)
C54 0.0182(10) 0.0222(10) 0.0236(11) -0.0056(9) -0.0032(8) 0.0065(8)
C22 0.0337(12) 0.0222(10) 0.0137(10) -0.0059(8) -0.0032(9) 0.0007(9)
C31 0.0064(8) 0.0095(8) 0.0188(9) 0.0014(7) 0.0025(7) -0.0022(6)
C50 0.0130(9) 0.0171(9) 0.0185(10) 0.0001(8) 0.0002(7) 0.0001(7)
C36 0.0109(9) 0.0130(8) 0.0180(10) 0.0001(7) 0.0031(7) -0.0010(7)
C49 0.0152(9) 0.0096(8) 0.0142(9) 0.0014(7) -0.0020(7) 0.0001(7)
C19 0.0114(9) 0.0113(8) 0.0124(9) -0.0007(7) -0.0007(7) 0.0000(7)
C42 0.0131(9) 0.0142(9) 0.0184(10) 0.0020(7) 0.0017(7) -0.0007(7)
C41 0.0103(9) 0.0230(10) 0.0178(10) 0.0015(8) 0.0043(7) -0.0006(8)
C21 0.0197(10) 0.0130(9) 0.0212(10) -0.0032(8) -0.0056(8) 0.0004(8)
C20 0.0139(9) 0.0139(9) 0.0164(10) 0.0014(7) -0.0015(7) -0.0002(7)
C37 0.0057(8) 0.0128(8) 0.0121(9) -0.0012(7) -0.0013(6) 0.0000(6)
C40 0.0103(9) 0.0190(9) 0.0207(10) -0.0052(8) 0.0041(7) 0.0016(7)
C25 0.0099(8) 0.0112(8) 0.0101(8) -0.0005(7) -0.0020(6) -0.0003(7)
C43 0.0098(8) 0.0114(8) 0.0123(9) -0.0017(7) 0.0036(7) 0.0013(7)
C38 0.0123(9) 0.0133(8) 0.0137(9) 0.0003(7) 0.0027(7) -0.0004(7)
C39 0.0137(9) 0.0117(8) 0.0219(10) -0.0013(7) 0.0021(8) 0.0019(7)
C30 0.0104(9) 0.0141(9) 0.0192(10) 0.0002(7) 0.0036(7) -0.0014(7)
C44 0.0145(9) 0.0125(8) 0.0141(9) -0.0002(7) 0.0003(7) -0.0006(7)
C26 0.0124(9) 0.0137(8) 0.0185(10) 0.0015(7) 0.0049(7) 0.0018(7)
C48 0.0105(9) 0.0197(9) 0.0147(9) -0.0013(7) 0.0012(7) -0.0001(7)
C45 0.0148(10) 0.0180(9) 0.0196(10) -0.0012(8) 0.0023(8) -0.0036(8)
C29 0.0129(9) 0.0136(9) 0.0230(10) 0.0008(7) 0.0024(8) 0.0028(7)
C27 0.0155(10) 0.0167(9) 0.0203(10) 0.0039(8) 0.0064(8) -0.0004(7)
C47 0.0184(10) 0.0216(10) 0.0109(9) 0.0016(7) 0.0020(7) 0.0024(8)
C46 0.0204(10) 0.0184(9) 0.0168(10) 0.0019(8) 0.0059(8) -0.0030(8)
C28 0.0162(10) 0.0124(8) 0.0167(10) 0.0031(7) -0.0007(7) -0.0009(7)

loop_
_atom_type_symbol
_atom_type_description
_atom_type_scat_dispersion_real
_atom_type_scat_dispersion_imag
_atom_type_scat_source
C C 0.0007 0.0011 'International Tables Vol C Tables 6.1.1.4 and Sasaki (1989)'
H H 0.0000 0.0000 'International Tables Vol C Tables 6.1.1.4'
Cu Cu 0.2733 0.9097 'International Tables Vol C Tables 6.1.1.4 and Sasaki (1989)'
I I -1.0407 1.3054 'International Tables Vol C Tables 6.1.1.4 and Sasaki (1989)'
P P 0.0618 0.0648 'International Tables Vol C Tables 6.1.1.4 and Sasaki (1989)'

loop_
_geom_angle_atom_site_label_1
_geom_angle_atom_site_label_2
_geom_angle_atom_site_label_3
_geom_angle
Cu1 I4 Cu2 63.177(7)
Cu1 I4 Cu4 63.218(9)
Cu2 I4 Cu4 69.545(8)
Cu1 I4 I1 73.219(6)
Cu2 I4 I1 37.747(6)
Cu4 I4 I1 38.341(5)
Cu1 I4 I2 34.720(6)
Cu2 I4 I2 34.551(5)
Cu4 I4 I2 76.925(8)
I1 I4 I2 62.904(4)
Cu1 I4 I3 32.228(6)
Cu2 I4 I3 71.557(6)
Cu4 I4 I3 33.617(6)
I1 I4 I3 59.277(3)
I2 I4 I3 58.575(6)
Cu1 I3 Cu3 63.293(7)
Cu1 I3 Cu4 63.043(9)
Cu3 I3 Cu4 67.510(8)
Cu1 I3 I1 71.634(6)
Cu3 I3 I1 35.866(6)
Cu4 I3 I1 36.935(5)
Cu1 I3 I2 35.976(5)
Cu3 I3 I2 35.457(5)
Cu4 I3 I2 78.070(7)
I1 I3 I2 62.778(4)
Cu1 I3 I4 32.023(6)
Cu3 I3 I4 70.402(6)
Cu4 I3 I4 33.638(6)
I1 I3 I4 57.536(3)
I2 I3 I4 59.890(4)
Cu3 I2 Cu2 61.610(9)
Cu3 I2 Cu1 62.833(8)
Cu2 I2 Cu1 62.472(8)
Cu3 I2 I3 35.613(5)
Cu2 I2 I3 74.013(8)
Cu1 I2 I3 35.284(6)
Cu3 I2 I4 71.772(7)
Cu2 I2 I4 34.638(6)
Cu1 I2 I4 33.840(5)
I3 I2 I4 61.535(6)
Cu3 I2 I1 32.001(6)
Cu2 I2 I1 32.547(5)
Cu1 I2 I1 67.806(6)
I3 I2 I1 58.248(5)
I4 I2 I1 56.672(4)
Cu3 I1 Cu2 61.689(8)
Cu3 I1 Cu4 67.600(8)
Cu2 I1 Cu4 69.427(7)
Cu3 I1 I4 75.044(7)
Cu2 I1 I4 37.800(5)
Cu4 I1 I4 38.155(5)
Cu3 I1 I3 36.166(6)
Cu2 I1 I3 74.612(6)
Cu4 I1 I3 36.735(6)
I4 I1 I3 63.187(4)
Cu3 I1 I2 32.122(5)
Cu2 I1 I2 32.509(6)
Cu4 I1 I2 74.893(6)
I4 I1 I2 60.425(4)
I3 I1 I2 58.974(4)
P1 Cu1 I4 105.866(15)
P1 Cu1 I3 107.758(14)
I4 Cu1 I3 115.748(10)
P1 Cu1 I2 106.832(15)
I4 Cu1 I2 111.440(9)
I3 Cu1 I2 108.739(9)
P1 Cu1 Cu2 142.963(15)
I4 Cu1 Cu2 59.168(7)
I3 Cu1 Cu2 109.199(9)
I2 Cu1 Cu2 58.362(8)
P1 Cu1 Cu4 138.747(15)
I4 Cu1 Cu4 59.325(8)
I3 Cu1 Cu4 59.124(8)
I2 Cu1 Cu4 114.420(10)
Cu2 Cu1 Cu4 66.612(8)
P1 Cu1 Cu3 146.630(16)
I4 Cu1 Cu3 107.419(9)
I3 Cu1 Cu3 58.781(7)
I2 Cu1 Cu3 58.045(7)
Cu2 Cu1 Cu3 58.685(8)
Cu4 Cu1 Cu3 64.482(8)
P4 Cu4 I3 116.874(15)
P4 Cu4 I4 106.576(16)
I3 Cu4 I4 112.745(10)
P4 Cu4 I1 110.013(14)
I3 Cu4 I1 106.330(9)
I4 Cu4 I1 103.504(8)
P4 Cu4 Cu1 146.422(16)
I3 Cu4 Cu1 57.832(7)
I4 Cu4 Cu1 57.457(8)
I1 Cu4 Cu1 102.790(9)
P4 Cu4 Cu3 151.548(16)
I3 Cu4 Cu3 56.046(8)
I4 Cu4 Cu3 100.989(10)
I1 Cu4 Cu3 55.495(7)
Cu1 Cu4 Cu3 57.812(8)
P4 Cu4 Cu2 142.495(16)
I3 Cu4 Cu2 100.628(10)
I4 Cu4 Cu2 55.070(6)
I1 Cu4 Cu2 54.909(6)
Cu1 Cu4 Cu2 56.582(8)
Cu3 Cu4 Cu2 53.787(8)
P2 Cu2 I2 108.025(15)
P2 Cu2 I1 107.347(14)
I2 Cu2 I1 114.944(10)
P2 Cu2 I4 111.226(15)
I2 Cu2 I4 110.811(9)
I1 Cu2 I4 104.453(9)
P2 Cu2 Cu3 140.694(15)
I2 Cu2 Cu3 59.053(9)
I1 Cu2 Cu3 58.803(7)
I4 Cu2 Cu3 107.962(9)
P2 Cu2 Cu1 148.955(15)
I2 Cu2 Cu1 59.167(7)
I1 Cu2 Cu1 103.621(9)
I4 Cu2 Cu1 57.655(8)
Cu3 Cu2 Cu1 60.848(8)
P2 Cu2 Cu4 145.048(16)
I2 Cu2 Cu4 106.919(10)
I1 Cu2 Cu4 55.664(7)
I4 Cu2 Cu4 55.385(7)
Cu3 Cu2 Cu4 61.581(8)
Cu1 Cu2 Cu4 56.806(8)
P3 Cu3 I1 110.442(15)
P3 Cu3 I2 107.378(15)
I1 Cu3 I2 115.877(9)
P3 Cu3 I3 105.782(14)
I1 Cu3 I3 107.968(9)
I2 Cu3 I3 108.930(8)
P3 Cu3 Cu2 144.192(16)
I1 Cu3 Cu2 59.508(8)
I2 Cu3 Cu2 59.336(8)
I3 Cu3 Cu2 109.995(9)
P3 Cu3 Cu1 145.424(16)
I1 Cu3 Cu1 103.856(10)
I2 Cu3 Cu1 59.121(7)
I3 Cu3 Cu1 57.926(7)
Cu2 Cu3 Cu1 60.467(8)
P3 Cu3 Cu4 142.702(16)
I1 Cu3 Cu4 56.905(7)
I2 Cu3 Cu4 109.484(10)
I3 Cu3 Cu4 56.444(7)
Cu2 Cu3 Cu4 64.632(9)
Cu1 Cu3 Cu4 57.706(8)
C13 P1 C7 103.26(8)
C13 P1 C1 105.70(8)
C7 P1 C1 105.22(8)
C13 P1 Cu1 110.75(6)
C7 P1 Cu1 117.10(6)
C1 P1 Cu1 113.72(6)
C67 P4 C55 104.14(8)
C67 P4 C61 104.11(8)
C55 P4 C61 101.28(8)
C67 P4 Cu4 112.88(6)
C55 P4 Cu4 116.58(6)
C61 P4 Cu4 116.19(6)
C19 P2 C31 104.25(8)
C19 P2 C25 101.17(8)
C31 P2 C25 105.45(8)
C19 P2 Cu2 116.65(6)
C31 P2 Cu2 112.86(6)
C25 P2 Cu2 115.02(6)
C43 P3 C37 104.65(8)
C43 P3 C49 103.51(8)
C37 P3 C49 103.80(8)
C43 P3 Cu3 115.62(6)
C37 P3 Cu3 114.35(6)
C49 P3 Cu3 113.57(6)
C11 C10 C9 119.81(17)
C59 C58 C57 119.95(18)
C8 C9 C10 120.16(18)
C58 C57 C56 120.33(18)
C10 C11 C12 120.22(18)
C58 C59 C60 119.93(19)
C9 C8 C7 120.62(17)
C57 C56 C55 120.36(18)
C11 C12 C7 120.45(17)
C4 C5 C6 120.21(18)
C12 C7 C8 118.73(16)
C12 C7 P1 118.69(13)
C8 C7 P1 122.57(14)
C59 C60 C55 120.55(18)
C1 C6 C5 120.57(17)
C56 C55 C60 118.88(17)
C56 C55 P4 123.81(14)
C60 C55 P4 117.16(14)
C70 C69 C68 120.4(2)
C69 C68 C67 120.49(19)
C3 C4 C5 119.66(18)
C69 C70 C71 119.7(2)
C6 C1 C2 118.68(16)
C6 C1 P1 123.79(14)
C2 C1 P1 117.52(13)
C72 C67 C68 118.62(18)
C72 C67 P4 120.90(15)
C68 C67 P4 120.24(14)
C65 C66 C61 119.81(19)
C14 C13 C18 118.43(17)
C14 C13 P1 122.37(14)
C18 C13 P1 118.63(14)
C17 C18 C13 121.32(18)
C4 C3 C2 120.25(17)
C70 C71 C72 120.2(2)
C64 C65 C66 120.6(2)
C18 C17 C16 119.80(18)
C15 C14 C13 120.21(18)
C3 C2 C1 120.57(17)
C67 C72 C71 120.59(19)
C62 C61 C66 119.23(17)
C62 C61 P4 119.42(14)
C66 C61 P4 121.28(15)
C16 C15 C14 120.85(19)
C15 C16 C17 119.37(19)
C63 C64 C65 119.84(19)
C61 C62 C63 120.36(19)
C64 C63 C62 120.11(19)
C34 C33 C32 120.83(18)
C22 C23 C24 120.1(2)
C51 C52 C53 119.87(19)
C33 C34 C35 119.69(18)
C23 C24 C19 120.35(19)
C52 C51 C50 120.33(19)
C52 C53 C54 120.27(19)
C33 C32 C31 120.22(18)
C36 C35 C34 119.73(19)
C53 C54 C49 120.28(19)
C21 C22 C23 120.08(19)
C32 C31 C36 118.68(16)
C32 C31 P2 122.19(14)
C36 C31 P2 118.90(13)
C51 C50 C49 120.45(18)
C35 C36 C31 120.79(17)
C50 C49 C54 118.79(17)
C50 C49 P3 123.53(14)
C54 C49 P3 117.63(14)
C24 C19 C20 118.81(17)
C24 C19 P2 119.73(14)
C20 C19 P2 121.46(14)
C41 C42 C37 120.31(17)
C42 C41 C40 120.05(18)
C22 C21 C20 120.21(18)
C21 C20 C19 120.48(18)
C38 C37 C42 119.18(16)
C38 C37 P3 123.93(14)
C42 C37 P3 116.89(13)
C39 C40 C41 119.93(17)
C26 C25 C30 118.30(16)
C26 C25 P2 124.30(13)
C30 C25 P2 117.39(13)
C48 C43 C44 119.11(16)
C48 C43 P3 122.52(14)
C44 C43 P3 118.37(13)
C37 C38 C39 120.32(17)
C40 C39 C38 120.18(17)
C29 C30 C25 120.80(17)
C45 C44 C43 120.18(17)
C25 C26 C27 120.92(17)
C47 C48 C43 120.44(17)
C46 C45 C44 120.10(18)
C30 C29 C28 120.40(17)
C28 C27 C26 120.15(17)
C46 C47 C48 120.14(18)
C47 C46 C45 120.02(18)
C27 C28 C29 119.43(17)

loop_
_geom_bond_atom_site_label_1
_geom_bond_atom_site_label_2
_geom_bond_distance
I4 Cu1 2.6387(3)
I4 Cu2 2.6819(3)
I4 Cu4 2.6922(2)
I4 I1 4.23725(17)
I4 I2 4.4105(3)
I4 I3 4.4821(3)
I3 Cu1 2.6538(2)
I3 Cu3 2.6783(2)
I3 Cu4 2.6907(3)
I3 I1 4.3172(2)
I3 I2 4.3507(2)
I2 Cu3 2.6681(3)
I2 Cu2 2.6759(3)
I2 Cu1 2.6989(3)
I2 I1 4.5147(3)
I1 Cu3 2.6591(3)
I1 Cu2 2.6787(3)
I1 Cu4 2.7033(2)
Cu1 P1 2.2520(5)
Cu1 Cu2 2.7872(3)
Cu1 Cu4 2.7944(3)
Cu1 Cu3 2.7977(3)
Cu4 P4 2.2598(5)
Cu4 Cu3 2.9833(4)
Cu4 Cu2 3.0650(3)
Cu2 P2 2.2527(5)
Cu2 Cu3 2.7368(3)
Cu3 P3 2.2499(5)
P1 C13 1.8148(18)
P1 C7 1.8218(17)
P1 C1 1.8307(18)
P4 C67 1.8237(19)
P4 C55 1.8319(18)
P4 C61 1.8345(18)
P2 C19 1.8189(18)
P2 C31 1.8248(17)
P2 C25 1.8295(18)
P3 C43 1.8182(18)
P3 C37 1.8213(17)
P3 C49 1.8238(18)
C10 C11 1.383(3)
C10 C9 1.387(3)
C58 C59 1.380(3)
C58 C57 1.385(3)
C9 C8 1.383(2)
C57 C56 1.387(2)
C11 C12 1.390(2)
C59 C60 1.393(2)
C8 C7 1.398(2)
C56 C55 1.392(3)
C12 C7 1.392(2)
C5 C4 1.385(3)
C5 C6 1.393(3)
C60 C55 1.394(3)
C6 C1 1.389(2)
C69 C70 1.376(3)
C69 C68 1.387(3)
C68 C67 1.397(2)
C4 C3 1.383(3)
C70 C71 1.384(3)
C1 C2 1.397(2)
C67 C72 1.386(3)
C66 C65 1.390(3)
C66 C61 1.395(3)
C13 C14 1.388(2)
C13 C18 1.390(2)
C18 C17 1.382(3)
C3 C2 1.389(2)
C71 C72 1.391(3)
C65 C64 1.376(3)
C17 C16 1.385(3)
C14 C15 1.388(3)
C61 C62 1.381(3)
C15 C16 1.380(3)
C64 C63 1.375(3)
C62 C63 1.397(3)
C33 C34 1.380(3)
C33 C32 1.388(3)
C23 C22 1.381(3)
C23 C24 1.387(3)
C52 C51 1.380(3)
C52 C53 1.382(3)
C34 C35 1.392(3)
C24 C19 1.391(3)
C51 C50 1.389(3)
C53 C54 1.388(3)
C32 C31 1.397(2)
C35 C36 1.392(2)
C54 C49 1.400(3)
C22 C21 1.378(3)
C31 C36 1.397(2)
C50 C49 1.391(2)
C19 C20 1.397(2)
C42 C41 1.383(2)
C42 C37 1.398(2)
C41 C40 1.392(3)
C21 C20 1.380(3)
C37 C38 1.389(2)
C40 C39 1.380(3)
C25 C26 1.391(2)
C25 C30 1.395(2)
C43 C48 1.391(2)
C43 C44 1.399(2)
C38 C39 1.391(2)
C30 C29 1.386(2)
C44 C45 1.387(2)
C26 C27 1.393(2)
C48 C47 1.385(2)
C45 C46 1.385(3)
C29 C28 1.387(2)
C27 C28 1.384(2)
C47 C46 1.385(3)
